data_2226120
loop_
_publ_author_name
'Black, Robert S.'
'Billing, David G.'
'Bartyzel, Agata'
'Cukrowska, Ewa M.'

_publ_section_title
;
 <i>N</i>,<i>N</i>'-Bis[(2-hydroxyphenyl)(phenyl)methylidene]propane-1,2-diamine
;
_journal_coeditor_code HB5392
_journal_issue 6
_journal_name_full 'Acta Crystallographica Section E'
_journal_page_first o1256
_journal_page_last o1257
_journal_paper_doi 10.1107/S1600536810015291
_journal_volume 66
_journal_year 2010
_chemical_formula_iupac 'C29 H26 N2 O2'
_chemical_formula_moiety 'C29 H26 N2 O2'
_chemical_formula_sum 'C29 H26 N2 O2'
_chemical_formula_weight 434.52
_chemical_name_systematic
;
<i>N</i>,<i>N</i>'-Bis[(2-hydroxyphenyl)(phenyl)methylidene]propane-1,2-diamine
;
_space_group_IT_number 5
_symmetry_cell_setting monoclinic
_symmetry_space_group_name_Hall 'C 2y'
_symmetry_space_group_name_H-M 'C 1 2 1'
_audit_creation_method 'WinGX routine CIF_UPDATE'
_cell_angle_alpha 90
_cell_angle_beta 92.703(2)
_cell_angle_gamma 90
_cell_formula_units_Z 4
_cell_length_a 18.1766(8)
_cell_length_b 7.9808(4)
_cell_length_c 16.0347(8)
_cell_measurement_reflns_used 9931
_cell_measurement_temperature 296(2)
_cell_measurement_theta_max 28.26
_cell_measurement_theta_min 2.24
_cell_volume 2323.47(19)
_computing_cell_refinement 'SAINT-NT (Bruker, 2005)'
_computing_data_collection 'APEX2 (Bruker, 2005)'
_computing_data_reduction 'SAINT-NT (Bruker, 2005)'
_computing_molecular_graphics 'PLATON (Spek, 2009)'
_computing_publication_material
;
WinGX (Farrugia, 1999) and PLATON (Spek, 2009)
;
_computing_structure_refinement 'SHELXL97 (Sheldrick, 2008)'
_computing_structure_solution 'SHELXTL (Sheldrick, 2008)'
_diffrn_ambient_temperature 296(2)
_diffrn_measured_fraction_theta_full 0.999
_diffrn_measured_fraction_theta_max 0.999
_diffrn_measurement_device_type 'Bruker APEXII CCD'
_diffrn_measurement_method '\f and \w scans'
_diffrn_radiation_monochromator graphite
_diffrn_radiation_source 'sealed tube'
_diffrn_radiation_type MoK\a
_diffrn_radiation_wavelength 0.71073
_diffrn_reflns_av_R_equivalents 0.0259
_diffrn_reflns_limit_h_max 24
_diffrn_reflns_limit_h_min -23
_diffrn_reflns_limit_k_max 10
_diffrn_reflns_limit_k_min -10
_diffrn_reflns_limit_l_max 20
_diffrn_reflns_limit_l_min -21
_diffrn_reflns_number 22291
_diffrn_reflns_theta_full 28
_diffrn_reflns_theta_max 28
_diffrn_reflns_theta_min 1.27
_diffrn_standards_number 0
_exptl_absorpt_coefficient_mu 0.078
_exptl_absorpt_correction_T_max 1.0000
_exptl_absorpt_correction_T_min 0.9177
_exptl_absorpt_correction_type integration
_exptl_absorpt_process_details '(XPREP; Bruker, 1999)'
_exptl_crystal_colour yellow
_exptl_crystal_density_diffrn 1.242
_exptl_crystal_density_method 'not measured'
_exptl_crystal_description block
_exptl_crystal_F_000 920
_exptl_crystal_size_max 0.62
_exptl_crystal_size_mid 0.38
_exptl_crystal_size_min 0.24
_refine_diff_density_max 0.195
_refine_diff_density_min -0.176
_refine_ls_abs_structure_details none
_refine_ls_extinction_method none
_refine_ls_goodness_of_fit_ref 1.045
_refine_ls_hydrogen_treatment constr
_refine_ls_matrix_type full
_refine_ls_number_parameters 301
_refine_ls_number_reflns 3001
_refine_ls_number_restraints 1
_refine_ls_restrained_S_all 1.045
_refine_ls_R_factor_gt 0.0335
_refine_ls_shift/su_max 0.001
_refine_ls_structure_factor_coef Fsqd
_refine_ls_weighting_details 'calc w=1/[\s^2^(Fo^2^)+(0.0448P)^2^+0.6417P] where P=(Fo^2^+2Fc^2^)/3'
_refine_ls_weighting_scheme calc
_refine_ls_wR_factor_ref 0.0867
_reflns_number_gt 2724
_reflns_number_total 3001
_reflns_threshold_expression I>2\s(I)
_cod_data_source_file hb5392.cif
_cod_data_source_block I
_cod_original_sg_symbol_H-M 'C 2'
_cod_database_code 2226120
_cod_database_fobs_code 2226120

loop_
_symmetry_equiv_pos_as_xyz
'x, y, z'
'-x, y, -z'
'x+1/2, y+1/2, z'
'-x+1/2, y+1/2, -z'

loop_
_atom_site_type_symbol
_atom_site_label
_atom_site_fract_x
_atom_site_fract_y
_atom_site_fract_z
_atom_site_U_iso_or_equiv
_atom_site_adp_type
_atom_site_calc_flag
_atom_site_refinement_flags
_atom_site_occupancy
_atom_site_disorder_assembly
_atom_site_disorder_group
C C1 0.17117(10) 0.8773(3) 0.19104(12) 0.0380(4) Uani d . 1 . .
H H1 0.1576 0.8561 0.2453 0.046 Uiso calc R 1 . .
C C2 0.23795(11) 0.9528(3) 0.17780(14) 0.0452(5) Uani d . 1 . .
H H2 0.2699 0.9792 0.2229 0.054 Uiso calc R 1 . .
C C3 0.25725(11) 0.9890(3) 0.09795(15) 0.0500(5) Uani d . 1 . .
H H3 0.302 1.0411 0.0891 0.06 Uiso calc R 1 . .
C C4 0.21054(12) 0.9484(3) 0.03135(14) 0.0536(5) Uani d . 1 . .
H H4 0.2237 0.974 -0.0225 0.064 Uiso calc R 1 . .
C C5 0.14368(11) 0.8693(3) 0.04351(12) 0.0432(5) Uani d . 1 . .
H H5 0.1124 0.8412 -0.0019 0.052 Uiso calc R 1 . .
C C6 0.12418(9) 0.8328(2) 0.12419(11) 0.0318(4) Uani d . 1 . .
C C7 0.05455(9) 0.7387(2) 0.14143(10) 0.0308(4) Uani d . 1 . .
C C8 -0.01204(10) 0.8365(2) 0.15614(11) 0.0317(4) Uani d . 1 . .
C C9 -0.01477(11) 1.0091(2) 0.14096(13) 0.0398(4) Uani d . 1 . .
H H9 0.0267 1.0624 0.1219 0.048 Uiso calc R 1 . .
C C10 -0.07704(12) 1.1025(3) 0.15342(13) 0.0478(5) Uani d . 1 . .
H H10 -0.0777 1.2167 0.142 0.057 Uiso calc R 1 . .
C C11 -0.13872(12) 1.0242(3) 0.18322(14) 0.0487(5) Uani d . 1 . .
H H11 -0.1808 1.0867 0.1924 0.058 Uiso calc R 1 . .
C C12 -0.13812(11) 0.8549(3) 0.19929(13) 0.0445(5) Uani d . 1 . .
H H12 -0.1796 0.8042 0.2199 0.053 Uiso calc R 1 . .
C C13 -0.07625(10) 0.7587(3) 0.18505(12) 0.0372(4) Uani d . 1 . .
C C14 0.09851(12) 0.3771(3) 0.04854(12) 0.0445(5) Uani d . 1 . .
H H14A 0.0548 0.3114 0.0545 0.067 Uiso calc R 1 . .
H H14B 0.139 0.3044 0.0374 0.067 Uiso calc R 1 . .
H H14C 0.0907 0.4544 0.0031 0.067 Uiso calc R 1 . .
C C15 0.11599(10) 0.4740(2) 0.12901(11) 0.0330(4) Uani d . 1 . .
H H15 0.1592 0.5453 0.1221 0.04 Uiso calc R 1 . .
C C16 0.13115(11) 0.3541(2) 0.20186(11) 0.0364(4) Uani d . 1 . .
H H16A 0.0869 0.2909 0.2124 0.044 Uiso calc R 1 . .
H H16B 0.1695 0.2755 0.1882 0.044 Uiso calc R 1 . .
C C17 -0.00368(11) 0.3145(3) 0.35288(13) 0.0447(5) Uani d . 1 . .
H H17 -0.0215 0.4205 0.3389 0.054 Uiso calc R 1 . .
C C18 -0.05238(12) 0.1829(4) 0.36563(14) 0.0602(7) Uani d . 1 . .
H H18 -0.1029 0.2012 0.3604 0.072 Uiso calc R 1 . .
C C19 -0.02579(16) 0.0266(4) 0.38587(16) 0.0640(7) Uani d . 1 . .
H H19 -0.0585 -0.0607 0.3944 0.077 Uiso calc R 1 . .
C C20 0.04851(16) -0.0019(3) 0.39361(17) 0.0639(7) Uani d . 1 . .
H H20 0.066 -0.1085 0.4071 0.077 Uiso calc R 1 . .
C C21 0.09762(13) 0.1270(3) 0.38147(14) 0.0477(5) Uani d . 1 . .
H H21 0.148 0.1073 0.3869 0.057 Uiso calc R 1 . .
C C22 0.07149(10) 0.2860(2) 0.36114(11) 0.0331(4) Uani d . 1 . .
C C23 0.12560(9) 0.4238(2) 0.34679(11) 0.0307(3) Uani d . 1 . .
C C24 0.14855(9) 0.5331(2) 0.41770(11) 0.0304(3) Uani d . 1 . .
C C25 0.11331(10) 0.5252(2) 0.49331(12) 0.0368(4) Uani d . 1 . .
H H25 0.0749 0.4495 0.4988 0.044 Uiso calc R 1 . .
C C26 0.13414(11) 0.6270(3) 0.56007(13) 0.0437(5) Uani d . 1 . .
H H26 0.1102 0.6195 0.6099 0.052 Uiso calc R 1 . .
C C27 0.19109(12) 0.7405(3) 0.55188(14) 0.0477(5) Uani d . 1 . .
H H27 0.2049 0.8105 0.5963 0.057 Uiso calc R 1 . .
C C28 0.22735(11) 0.7505(3) 0.47865(13) 0.0461(5) Uani d . 1 . .
H H28 0.2658 0.8264 0.4741 0.055 Uiso calc R 1 . .
C C29 0.20693(9) 0.6482(2) 0.41146(11) 0.0355(4) Uani d . 1 . .
N N1 0.05252(8) 0.57835(19) 0.14636(9) 0.0338(3) Uani d . 1 . .
N N2 0.15442(8) 0.44924(19) 0.27629(9) 0.0348(3) Uani d . 1 . .
O O1 -0.07848(8) 0.59298(19) 0.20016(11) 0.0509(4) Uani d . 1 . .
H H1A -0.0408 0.5489 0.1844 0.076 Uiso calc R 1 . .
O O2 0.24508(8) 0.6613(2) 0.34177(8) 0.0487(4) Uani d . 1 . .
H H2A 0.2264 0.6006 0.3053 0.073 Uiso calc R 1 . .

loop_
_atom_site_aniso_label
_atom_site_aniso_U_11
_atom_site_aniso_U_22
_atom_site_aniso_U_33
_atom_site_aniso_U_12
_atom_site_aniso_U_13
_atom_site_aniso_U_23
C1 0.0384(10) 0.0346(9) 0.0407(9) -0.0049(8) 0.0003(8) -0.0001(8)
C2 0.0365(10) 0.0390(10) 0.0591(12) -0.0070(8) -0.0073(8) -0.0052(9)
C3 0.0296(10) 0.0468(12) 0.0742(14) -0.0096(9) 0.0104(9) -0.0005(11)
C4 0.0464(11) 0.0669(14) 0.0487(11) -0.0111(11) 0.0144(9) 0.0084(11)
C5 0.0386(10) 0.0536(12) 0.0374(9) -0.0087(9) 0.0009(8) 0.0026(9)
C6 0.0301(9) 0.0270(8) 0.0383(9) -0.0033(7) 0.0021(7) 0.0017(7)
C7 0.0299(8) 0.0341(9) 0.0280(8) -0.0069(7) -0.0017(6) 0.0013(6)
C8 0.0303(9) 0.0335(9) 0.0311(8) -0.0046(7) -0.0011(6) -0.0007(7)
C9 0.0379(10) 0.0355(10) 0.0462(10) -0.0049(8) 0.0031(8) -0.0008(8)
C10 0.0544(12) 0.0365(10) 0.0526(12) 0.0058(9) 0.0034(10) -0.0034(9)
C11 0.0418(11) 0.0531(13) 0.0513(12) 0.0102(10) 0.0028(9) -0.0072(10)
C12 0.0310(10) 0.0535(13) 0.0494(11) -0.0034(9) 0.0057(8) 0.0002(9)
C13 0.0315(9) 0.0409(10) 0.0389(9) -0.0042(8) -0.0020(7) 0.0016(8)
C14 0.0513(12) 0.0435(10) 0.0391(9) -0.0056(10) 0.0053(8) -0.0027(9)
C15 0.0318(9) 0.0306(9) 0.0372(9) -0.0056(7) 0.0066(7) -0.0007(7)
C16 0.0406(10) 0.0294(8) 0.0391(9) -0.0029(7) 0.0018(7) -0.0018(7)
C17 0.0341(9) 0.0512(12) 0.0492(11) -0.0046(9) 0.0052(8) -0.0058(9)
C18 0.0379(11) 0.089(2) 0.0546(13) -0.0233(12) 0.0085(9) -0.0164(13)
C19 0.0761(18) 0.0632(16) 0.0534(13) -0.0401(15) 0.0107(12) -0.0014(12)
C20 0.0856(19) 0.0415(12) 0.0645(15) -0.0188(13) 0.0017(13) 0.0086(11)
C21 0.0495(12) 0.0368(10) 0.0564(12) -0.0059(9) -0.0017(9) 0.0050(9)
C22 0.0328(9) 0.0340(9) 0.0326(8) -0.0063(7) 0.0012(7) -0.0034(7)
C23 0.0263(8) 0.0258(8) 0.0396(9) 0.0011(6) -0.0013(6) 0.0008(7)
C24 0.0260(8) 0.0266(8) 0.0382(8) 0.0013(6) -0.0028(6) 0.0002(7)
C25 0.0309(9) 0.0336(9) 0.0461(10) -0.0024(8) 0.0034(7) -0.0017(8)
C26 0.0419(10) 0.0466(11) 0.0429(10) -0.0020(9) 0.0067(8) -0.0078(8)
C27 0.0472(11) 0.0480(12) 0.0473(11) -0.0063(10) -0.0032(9) -0.0140(9)
C28 0.0404(10) 0.0452(11) 0.0520(11) -0.0149(9) -0.0066(8) -0.0033(9)
C29 0.0307(9) 0.0357(9) 0.0398(9) -0.0026(8) -0.0029(7) 0.0036(8)
N1 0.0307(7) 0.0322(8) 0.0385(8) -0.0061(6) 0.0031(6) 0.0001(6)
N2 0.0345(7) 0.0323(7) 0.0376(7) -0.0043(6) 0.0003(6) -0.0011(6)
O1 0.0343(7) 0.0413(8) 0.0778(11) -0.0062(6) 0.0092(7) 0.0116(8)
O2 0.0440(8) 0.0613(10) 0.0410(7) -0.0221(7) 0.0020(6) 0.0007(7)

loop_
_atom_type_symbol
_atom_type_description
_atom_type_scat_dispersion_real
_atom_type_scat_dispersion_imag
_atom_type_scat_source
C C 0.0033 0 'International Tables Vol C Tables 4.2.6.8 and 6.1.1.4'
H H 0 0 'International Tables Vol C Tables 4.2.6.8 and 6.1.1.4'
N N 0.0061 0 'International Tables Vol C Tables 4.2.6.8 and 6.1.1.4'
O O 0.0106 0 'International Tables Vol C Tables 4.2.6.8 and 6.1.1.4'

loop_
_geom_angle_atom_site_label_1
_geom_angle_atom_site_label_2
_geom_angle_atom_site_label_3
_geom_angle_site_symmetry_1
_geom_angle_site_symmetry_3
_geom_angle
_geom_angle_publ_flag
C2 C1 C6 . . 120.49(18) ?
C2 C1 H1 . . 119.8 ?
C6 C1 H1 . . 119.8 ?
C3 C2 C1 . . 120.01(18) ?
C3 C2 H2 . . 120 ?
C1 C2 H2 . . 120 ?
C4 C3 C2 . . 120.00(18) ?
C4 C3 H3 . . 120 ?
C2 C3 H3 . . 120 ?
C3 C4 C5 . . 120.72(19) ?
C3 C4 H4 . . 119.6 ?
C5 C4 H4 . . 119.6 ?
C6 C5 C4 . . 119.26(18) ?
C6 C5 H5 . . 120.4 ?
C4 C5 H5 . . 120.4 ?
C1 C6 C5 . . 119.48(17) ?
C1 C6 C7 . . 118.56(16) ?
C5 C6 C7 . . 121.90(16) ?
N1 C7 C8 . . 119.60(16) ?
N1 C7 C6 . . 122.34(17) ?
C8 C7 C6 . . 118.02(15) ?
C9 C8 C13 . . 117.66(17) ?
C9 C8 C7 . . 121.20(17) ?
C13 C8 C7 . . 121.13(15) ?
C10 C9 C8 . . 122.01(19) ?
C10 C9 H9 . . 119 ?
C8 C9 H9 . . 119 ?
C9 C10 C11 . . 119.3(2) ?
C9 C10 H10 . . 120.4 ?
C11 C10 H10 . . 120.4 ?
C12 C11 C10 . . 120.5(2) ?
C12 C11 H11 . . 119.8 ?
C10 C11 H11 . . 119.8 ?
C11 C12 C13 . . 120.7(2) ?
C11 C12 H12 . . 119.6 ?
C13 C12 H12 . . 119.6 ?
O1 C13 C12 . . 118.80(18) ?
O1 C13 C8 . . 121.39(17) ?
C12 C13 C8 . . 119.81(18) ?
C15 C14 H14A . . 109.5 ?
C15 C14 H14B . . 109.5 ?
H14A C14 H14B . . 109.5 ?
C15 C14 H14C . . 109.5 ?
H14A C14 H14C . . 109.5 ?
H14B C14 H14C . . 109.5 ?
N1 C15 C14 . . 108.39(15) ?
N1 C15 C16 . . 109.14(14) ?
C14 C15 C16 . . 110.66(15) ?
N1 C15 H15 . . 109.5 ?
C14 C15 H15 . . 109.5 ?
C16 C15 H15 . . 109.5 ?
N2 C16 C15 . . 109.55(15) ?
N2 C16 H16A . . 109.8 ?
C15 C16 H16A . . 109.8 ?
N2 C16 H16B . . 109.8 ?
C15 C16 H16B . . 109.8 ?
H16A C16 H16B . . 108.2 ?
C22 C17 C18 . . 119.5(2) ?
C22 C17 H17 . . 120.2 ?
C18 C17 H17 . . 120.2 ?
C19 C18 C17 . . 120.0(2) ?
C19 C18 H18 . . 120 ?
C17 C18 H18 . . 120 ?
C20 C19 C18 . . 120.5(2) ?
C20 C19 H19 . . 119.7 ?
C18 C19 H19 . . 119.7 ?
C19 C20 C21 . . 120.3(2) ?
C19 C20 H20 . . 119.9 ?
C21 C20 H20 . . 119.9 ?
C20 C21 C22 . . 119.8(2) ?
C20 C21 H21 . . 120.1 ?
C22 C21 H21 . . 120.1 ?
C17 C22 C21 . . 119.81(18) ?
C17 C22 C23 . . 121.07(18) ?
C21 C22 C23 . . 119.12(16) ?
N2 C23 C24 . . 118.18(15) ?
N2 C23 C22 . . 123.25(16) ?
C24 C23 C22 . . 118.55(15) ?
C25 C24 C29 . . 117.87(16) ?
C25 C24 C23 . . 121.07(15) ?
C29 C24 C23 . . 121.06(15) ?
C26 C25 C24 . . 121.64(18) ?
C26 C25 H25 . . 119.2 ?
C24 C25 H25 . . 119.2 ?
C25 C26 C27 . . 119.29(19) ?
C25 C26 H26 . . 120.4 ?
C27 C26 H26 . . 120.4 ?
C28 C27 C26 . . 120.58(19) ?
C28 C27 H27 . . 119.7 ?
C26 C27 H27 . . 119.7 ?
C27 C28 C29 . . 120.45(19) ?
C27 C28 H28 . . 119.8 ?
C29 C28 H28 . . 119.8 ?
O2 C29 C28 . . 117.95(17) ?
O2 C29 C24 . . 121.87(16) ?
C28 C29 C24 . . 120.17(17) ?
C7 N1 C15 . . 122.13(16) ?
C23 N2 C16 . . 121.53(16) ?
C13 O1 H1A . . 109.5 ?
C29 O2 H2A . . 109.5 ?

loop_
_geom_bond_atom_site_label_1
_geom_bond_atom_site_label_2
_geom_bond_site_symmetry_2
_geom_bond_distance
_geom_bond_publ_flag
C1 C2 . 1.380(3) ?
C1 C6 . 1.385(3) ?
C1 H1 . 0.93 ?
C2 C3 . 1.374(3) ?
C2 H2 . 0.93 ?
C3 C4 . 1.371(3) ?
C3 H3 . 0.93 ?
C4 C5 . 1.391(3) ?
C4 H4 . 0.93 ?
C5 C6 . 1.388(3) ?
C5 H5 . 0.93 ?
C6 C7 . 1.508(2) ?
C7 N1 . 1.283(2) ?
C7 C8 . 1.469(3) ?
C8 C9 . 1.399(3) ?
C8 C13 . 1.419(2) ?
C9 C10 . 1.378(3) ?
C9 H9 . 0.93 ?
C10 C11 . 1.388(3) ?
C10 H10 . 0.93 ?
C11 C12 . 1.376(3) ?
C11 H11 . 0.93 ?
C12 C13 . 1.389(3) ?
C12 H12 . 0.93 ?
C13 O1 . 1.346(3) ?
C14 C15 . 1.525(3) ?
C14 H14A . 0.96 ?
C14 H14B . 0.96 ?
C14 H14C . 0.96 ?
C15 N1 . 1.460(2) ?
C15 C16 . 1.525(3) ?
C15 H15 . 0.98 ?
C16 N2 . 1.460(2) ?
C16 H16A . 0.97 ?
C16 H16B . 0.97 ?
C17 C22 . 1.385(3) ?
C17 C18 . 1.395(3) ?
C17 H17 . 0.93 ?
C18 C19 . 1.372(4) ?
C18 H18 . 0.93 ?
C19 C20 . 1.369(4) ?
C19 H19 . 0.93 ?
C20 C21 . 1.382(3) ?
C20 H20 . 0.93 ?
C21 C22 . 1.389(3) ?
C21 H21 . 0.93 ?
C22 C23 . 1.500(2) ?
C23 N2 . 1.284(2) ?
C23 C24 . 1.477(2) ?
C24 C25 . 1.399(2) ?
C24 C29 . 1.411(2) ?
C25 C26 . 1.383(3) ?
C25 H25 . 0.93 ?
C26 C27 . 1.386(3) ?
C26 H26 . 0.93 ?
C27 C28 . 1.376(3) ?
C27 H27 . 0.93 ?
C28 C29 . 1.388(3) ?
C28 H28 . 0.93 ?
C29 O2 . 1.347(2) ?
O1 H1A . 0.82 ?
O2 H2A . 0.82 ?

loop_
_geom_hbond_atom_site_label_D
_geom_hbond_atom_site_label_H
_geom_hbond_atom_site_label_A
_geom_hbond_site_symmetry_A
_geom_hbond_distance_DH
_geom_hbond_distance_HA
_geom_hbond_distance_DA
_geom_hbond_angle_DHA
O1 H1A N1 . 0.82 1.84 2.573(2) 147
O2 H2A N2 . 0.82 1.83 2.553(2) 147

loop_
_geom_torsion_atom_site_label_1
_geom_torsion_atom_site_label_2
_geom_torsion_atom_site_label_3
_geom_torsion_atom_site_label_4
_geom_torsion_site_symmetry_1
_geom_torsion_site_symmetry_2
_geom_torsion_site_symmetry_3
_geom_torsion_site_symmetry_4
_geom_torsion
_geom_torsion_publ_flag
C6 C1 C2 C3 . . . . 2.0(3) ?
C1 C2 C3 C4 . . . . -0.7(3) ?
C2 C3 C4 C5 . . . . -0.5(4) ?
C3 C4 C5 C6 . . . . 0.5(4) ?
C2 C1 C6 C5 . . . . -1.9(3) ?
C2 C1 C6 C7 . . . . 175.34(18) ?
C4 C5 C6 C1 . . . . 0.7(3) ?
C4 C5 C6 C7 . . . . -176.5(2) ?
C1 C6 C7 N1 . . . . -87.8(2) ?
C5 C6 C7 N1 . . . . 89.5(2) ?
C1 C6 C7 C8 . . . . 89.8(2) yes
C5 C6 C7 C8 . . . . -92.9(2) ?
N1 C7 C8 C9 . . . . -171.73(18) ?
C6 C7 C8 C9 . . . . 10.6(2) ?
N1 C7 C8 C13 . . . . 7.3(3) ?
C6 C7 C8 C13 . . . . -170.35(16) ?
C13 C8 C9 C10 . . . . 0.1(3) ?
C7 C8 C9 C10 . . . . 179.19(17) ?
C8 C9 C10 C11 . . . . 1.1(3) ?
C9 C10 C11 C12 . . . . -0.7(3) ?
C10 C11 C12 C13 . . . . -0.8(3) ?
C11 C12 C13 O1 . . . . -178.8(2) ?
C11 C12 C13 C8 . . . . 2.0(3) ?
C9 C8 C13 O1 . . . . 179.18(19) ?
C7 C8 C13 O1 . . . . 0.1(3) ?
C9 C8 C13 C12 . . . . -1.7(3) ?
C7 C8 C13 C12 . . . . 179.27(17) ?
N1 C15 C16 N2 . . . . -66.08(18) ?
C14 C15 C16 N2 . . . . 174.74(15) ?
C22 C17 C18 C19 . . . . -0.2(3) ?
C17 C18 C19 C20 . . . . -0.1(4) ?
C18 C19 C20 C21 . . . . 0.3(4) ?
C19 C20 C21 C22 . . . . -0.1(4) ?
C18 C17 C22 C21 . . . . 0.4(3) ?
C18 C17 C22 C23 . . . . 179.17(18) ?
C20 C21 C22 C17 . . . . -0.2(3) ?
C20 C21 C22 C23 . . . . -179.00(19) ?
C17 C22 C23 N2 . . . . -93.9(2) ?
C21 C22 C23 N2 . . . . 84.9(2) ?
C17 C22 C23 C24 . . . . 87.8(2) yes
C21 C22 C23 C24 . . . . -93.4(2) ?
N2 C23 C24 C25 . . . . 172.54(17) ?
C22 C23 C24 C25 . . . . -9.1(2) ?
N2 C23 C24 C29 . . . . -7.8(2) ?
C22 C23 C24 C29 . . . . 170.61(16) ?
C29 C24 C25 C26 . . . . 0.5(3) ?
C23 C24 C25 C26 . . . . -179.84(18) ?
C24 C25 C26 C27 . . . . 0.3(3) ?
C25 C26 C27 C28 . . . . -0.9(3) ?
C26 C27 C28 C29 . . . . 0.7(3) ?
C27 C28 C29 O2 . . . . -178.9(2) ?
C27 C28 C29 C24 . . . . 0.2(3) ?
C25 C24 C29 O2 . . . . 178.35(17) ?
C23 C24 C29 O2 . . . . -1.4(3) ?
C25 C24 C29 C28 . . . . -0.7(3) ?
C23 C24 C29 C28 . . . . 179.59(17) ?
C8 C7 N1 C15 . . . . 177.40(14) ?
C6 C7 N1 C15 . . . . -5.0(3) ?
C14 C15 N1 C7 . . . . -111.3(2) ?
C16 C15 N1 C7 . . . . 128.14(18) ?
C24 C23 N2 C16 . . . . -175.93(15) ?
C22 C23 N2 C16 . . . . 5.8(3) ?
C15 C16 N2 C23 . . . . 131.47(17) ?

loop_
_cod_related_entry_id
_cod_related_entry_database
_cod_related_entry_code
1 ChemSpider 24744978
